data_9017848
loop_
_publ_author_name
'Peters, E.'
'Muller-Buschbaum Hk.'

_publ_section_title
;
 Hochtemperatursynthese und Kristallchemie der Oxotantalate
 Cr2+0.761Ta2.095O6 und FeTa2O6
;
_journal_name_full 'Zeitschrift fur Naturforschung B'
_journal_page_first 712
_journal_page_last 716
_journal_paper_doi 10.1515/znb-1995-0504
_journal_volume 50
_journal_year 1995
_chemical_compound_source Synthetic
_chemical_formula_sum 'Cr0.755 O6 Ta2.033'
_space_group_IT_number 14
_space_group_name_Hall '-P 2ybc'
_space_group_name_H-M_alt 'P 1 21/c 1'
_symmetry_space_group_name_H-M 'P 1 21/c 1'
_cell_formula_units_Z 2
_cell_angle_alpha 90
_cell_angle_beta 117.152
_cell_angle_gamma 90
_cell_length_a 4.7476
_cell_length_b 4.750
_cell_length_c 10.405
_cell_volume 208.786
_database_code_amcsd 0018648
_exptl_crystal_density_diffrn 8.003
_cod_data_source_file inputs/fixed/downloads/20/20684.cif
_cod_data_source_block 20684
_cod_original_formula_sum 'Ta2.033 Cr.755 O6'
_cod_database_code 9017848
_cod_duplicate_entry 2002668
_amcsd_formula_title Cr0.761Ta2.095O6

loop_
_space_group_symop_operation_xyz
x,y,z
x,1/2-y,1/2+z
-x,1/2+y,1/2-z
-x,-y,-z

loop_
_atom_site_label
_atom_site_fract_x
_atom_site_fract_y
_atom_site_fract_z
_atom_site_occupancy
_atom_site_U_iso_or_equiv
Ta1 0.33180 0.99990 0.33180 0.89400 0.01100
Cr2 0.00000 0.00000 0.00000 0.75500 0.01800
Ta2 0.00000 0.00000 0.00000 0.24500 0.01800
O1 0.61700 0.29500 0.32600 1.00000 0.01800
O2 0.97300 0.20400 0.17800 1.00000 0.01800
O3 0.30700 0.31000 0.00100 1.00000 0.01300

loop_
_cod_related_entry_id
_cod_related_entry_database
_cod_related_entry_code
1 AMCSD 0018648
